data_7058645
loop_
_publ_author_name
'Maruyama, Tatsuya'
'Namekata, Akimi'
'Sakiyama, Hiroshi'
'Kikukawa, Yuji'
'Hayashi, Yoshihito'

_publ_section_title
;
 Redox active mixed-valence hexamanganese double-cubane complexes
 supported by tetravanadates
;
_journal_name_full 'New Journal of Chemistry'
_journal_paper_doi 10.1039/C9NJ02437A
_journal_year 2019
_chemical_formula_sum 'C72 H154 Cl2 Mn6 N16 O56 V8'
_chemical_formula_weight 2948.16
_space_group_crystal_system monoclinic
_space_group_IT_number 14
_space_group_name_Hall '-P 2ybc'
_space_group_name_H-M_alt 'P 1 21/c 1'
_symmetry_space_group_name_Hall '-P 2ybc'
_symmetry_space_group_name_H-M 'P 1 21/c 1'
_atom_sites_solution_hydrogens mixed
_audit_creation_method SHELXL-2016/4
_audit_update_record
;
2019-03-11 deposited with the CCDC.    2019-07-12 downloaded from the CCDC.
;
_cell_angle_alpha 90
_cell_angle_beta 97.457(2)
_cell_angle_gamma 90
_cell_formula_units_Z 2
_cell_length_a 15.2732(7)
_cell_length_b 16.3157(7)
_cell_length_c 24.4982(11)
_cell_measurement_reflns_used 9952
_cell_measurement_temperature 90(2)
_cell_measurement_theta_max 72.8376
_cell_measurement_theta_min 3.9827
_cell_volume 6053.1(5)
_computing_cell_refinement 'SAINT V8.37A (Bruker AXS Inc., 2015)'
_computing_data_collection 'Bruker Instrument Service vV6.2.0'
_computing_data_reduction 'SAINT V8.37A (Bruker AXS Inc., 2015)'
_computing_structure_refinement 'SHELXL-2016/4 (Sheldrick, 2016)'
_computing_structure_solution 'XT, VERSION 2014/5'
_diffrn_ambient_temperature 90(2)
_diffrn_measured_fraction_theta_full 0.999
_diffrn_measured_fraction_theta_max 0.989
_diffrn_measurement_device_type 'Bruker D8 goniometer'
_diffrn_measurement_method 'omega scans'
_diffrn_radiation_type CuK\a
_diffrn_radiation_wavelength 1.54178
_diffrn_reflns_av_R_equivalents 0.0561
_diffrn_reflns_av_unetI/netI 0.0517
_diffrn_reflns_Laue_measured_fraction_full 0.999
_diffrn_reflns_Laue_measured_fraction_max 0.989
_diffrn_reflns_limit_h_max 18
_diffrn_reflns_limit_h_min -18
_diffrn_reflns_limit_k_max 20
_diffrn_reflns_limit_k_min -20
_diffrn_reflns_limit_l_max 30
_diffrn_reflns_limit_l_min -29
_diffrn_reflns_number 46675
_diffrn_reflns_point_group_measured_fraction_full 0.999
_diffrn_reflns_point_group_measured_fraction_max 0.989
_diffrn_reflns_theta_full 67.679
_diffrn_reflns_theta_max 73.208
_diffrn_reflns_theta_min 3.263
_diffrn_source 'sealed tube'
_exptl_absorpt_coefficient_mu 11.050
_exptl_crystal_colour brown
_exptl_crystal_density_diffrn 1.618
_exptl_crystal_density_meas ?
_exptl_crystal_description block
_exptl_crystal_F_000 3028
_exptl_crystal_size_max 0.2
_exptl_crystal_size_mid 0.2
_exptl_crystal_size_min 0.2
_refine_diff_density_max 1.324
_refine_diff_density_min -1.074
_refine_diff_density_rms 0.127
_refine_ls_extinction_method none
_refine_ls_goodness_of_fit_ref 1.041
_refine_ls_hydrogen_treatment mixed
_refine_ls_matrix_type full
_refine_ls_number_parameters 731
_refine_ls_number_reflns 12010
_refine_ls_number_restraints 132
_refine_ls_restrained_S_all 1.042
_refine_ls_R_factor_all 0.0844
_refine_ls_R_factor_gt 0.0712
_refine_ls_shift/su_max 0.000
_refine_ls_shift/su_mean 0.000
_refine_ls_structure_factor_coef Fsqd
_refine_ls_weighting_details 'w=1/[\s^2^(Fo^2^)+(0.0972P)^2^+27.0805P] where P=(Fo^2^+2Fc^2^)/3'
_refine_ls_weighting_scheme calc
_refine_ls_wR_factor_gt 0.1905
_refine_ls_wR_factor_ref 0.2019
_reflns_Friedel_coverage 0.000
_reflns_number_gt 9863
_reflns_number_total 12010
_reflns_threshold_expression 'I > 2\s(I)'
_cod_data_source_file c9nj02437a2.cif
_cod_data_source_block 1(p-ClPhCO2)
_cod_depositor_comments
;
The following automatic conversions were performed:

'_exptl_crystal_density_meas' value 'not measured' was changed to '?'
- the value is perceived as not measured.

Automatic conversion script
Id: cif_fix_values 4973 2017-02-22 13:04:09Z antanas 
;
_cod_database_code 7058645
_shelx_shelxl_version_number 2016/4
_shelx_space_group_comment
;
The symmetry employed for this shelxl refinement is uniquely defined
by the following loop, which should always be used as a source of
symmetry information in preference to the above space-group names.
They are only intended as comments.
;

loop_
_space_group_symop_operation_xyz
'x, y, z'
'-x, y+1/2, -z+1/2'
'-x, -y, -z'
'x, -y-1/2, z-1/2'

loop_
_atom_site_label
_atom_site_type_symbol
_atom_site_fract_x
_atom_site_fract_y
_atom_site_fract_z
_atom_site_U_iso_or_equiv
_atom_site_adp_type
_atom_site_occupancy
_atom_site_site_symmetry_order
_atom_site_calc_flag
_atom_site_refinement_flags_posn
_atom_site_refinement_flags_adp
_atom_site_refinement_flags_occupancy
_atom_site_disorder_assembly
_atom_site_disorder_group
MN1 Mn 0.46228(5) 0.35063(5) 0.47801(3) 0.02689(19) Uani 1 1 d . . . . .
MN2 Mn 0.35193(5) 0.47970(4) 0.43096(3) 0.02368(18) Uani 1 1 d . . . . .
MN3 Mn 0.44700(5) 0.49860(4) 0.54721(3) 0.02468(18) Uani 1 1 d . . . . .
V1 V 0.47044(6) 0.32200(5) 0.60820(4) 0.0306(2) Uani 1 1 d . . . . .
V2 V 0.32194(6) 0.63625(5) 0.34262(4) 0.0291(2) Uani 1 1 d . . . . .
V3 V 0.20988(6) 0.63165(6) 0.44452(4) 0.0332(2) Uani 1 1 d . . . . .
V4 V 0.65484(6) 0.32955(6) 0.44043(4) 0.0381(2) Uani 1 1 d . . . . .
O1 O 0.3671(3) 0.2767(2) 0.43394(18) 0.0442(10) Uani 1 1 d . . . . .
O2 O 0.2783(2) 0.3745(2) 0.39304(16) 0.0345(8) Uani 1 1 d . . . . .
O3 O 0.4610(2) 0.42915(19) 0.41953(13) 0.0247(7) Uani 1 1 d . . . . .
O4 O 0.3738(2) 0.4243(2) 0.49990(14) 0.0272(7) Uani 1 1 d . . . . .
O5 O 0.4519(2) 0.5634(2) 0.48230(15) 0.0296(7) Uani 1 1 d . . . . .
O6 O 0.4617(2) 0.2845(2) 0.54251(15) 0.0334(8) Uani 1 1 d . . . . .
O7 O 0.4465(2) 0.4245(2) 0.60724(15) 0.0319(8) Uani 1 1 d . . . . .
O8 O 0.4009(3) 0.2734(3) 0.64150(18) 0.0450(10) Uani 1 1 d . . . . .
O9 O 0.4187(2) 0.6960(2) 0.35543(17) 0.0367(9) Uani 1 1 d . . . . .
O10 O 0.3416(2) 0.5370(2) 0.36124(14) 0.0282(7) Uani 1 1 d . . . . .
O11 O 0.2843(3) 0.6406(2) 0.27794(17) 0.0426(10) Uani 1 1 d . . . . .
O12 O 0.2391(3) 0.6751(2) 0.38167(17) 0.0397(9) Uani 1 1 d . . . . .
O13 O 0.2460(2) 0.5331(2) 0.44810(16) 0.0328(8) Uani 1 1 d . . . . .
O14 O 0.1032(3) 0.6326(3) 0.4433(2) 0.0495(11) Uani 1 1 d . . . . .
O15 O 0.2591(3) 0.6889(2) 0.50130(18) 0.0418(9) Uani 1 1 d . . . . .
O16 O 0.3562(3) 0.5675(3) 0.57272(19) 0.0506(11) Uani 1 1 d . . . . .
O17 O 0.6855(4) 0.2853(4) 0.3873(2) 0.0724(16) Uani 1 1 d . . . . .
O18 O 0.5555(2) 0.2890(2) 0.45281(16) 0.0354(8) Uani 1 1 d . . . . .
C1 C 0.3006(4) 0.3015(3) 0.4015(2) 0.0356(12) Uani 1 1 d . . . . .
C2 C 0.2464(4) 0.2356(4) 0.3708(3) 0.0423(13) Uani 1 1 d . . . . .
C3 C 0.1793(4) 0.2561(4) 0.3295(3) 0.0545(18) Uani 1 1 d . . . . .
H3 H 0.166652 0.312241 0.321691 0.065 Uiso 1 1 calc R U . . .
C4 C 0.1306(5) 0.1964(5) 0.2993(4) 0.074(3) Uani 1 1 d . . . . .
H4 H 0.085132 0.210577 0.270644 0.089 Uiso 1 1 calc R U . . .
C5 C 0.1499(6) 0.1156(5) 0.3121(5) 0.080(3) Uani 1 1 d . . . . .
C6 C 0.2155(7) 0.0935(5) 0.3507(5) 0.090(3) Uani 1 1 d . . . . .
H6 H 0.228609 0.037340 0.357838 0.108 Uiso 1 1 calc R U . . .
C7 C 0.2637(6) 0.1539(4) 0.3797(4) 0.072(2) Uani 1 1 d . . . . .
H7 H 0.310739 0.138508 0.406999 0.087 Uiso 1 1 calc R U . . .
CL1 Cl 0.0870(2) 0.03885(16) 0.27511(19) 0.1396(15) Uani 1 1 d . . . . .
N101 N 0.4792(4) 0.3823(3) 0.2606(2) 0.0437(12) Uani 1 1 d . . . . .
C101 C 0.5493(5) 0.3574(5) 0.2248(3) 0.0592(19) Uani 1 1 d . . . . .
H10A H 0.532408 0.303775 0.207646 0.071 Uiso 1 1 calc R U . . .
H10B H 0.548975 0.397971 0.194670 0.071 Uiso 1 1 calc R U . . .
C102 C 0.6423(6) 0.3508(7) 0.2541(4) 0.093(4) Uani 1 1 d . . . . .
H10C H 0.682231 0.334622 0.227773 0.140 Uiso 1 1 calc R U . . .
H10D H 0.660779 0.403973 0.270289 0.140 Uiso 1 1 calc R U . . .
H10E H 0.644169 0.309535 0.283299 0.140 Uiso 1 1 calc R U . . .
C103 C 0.5039(5) 0.4608(4) 0.2920(2) 0.0430(14) Uani 1 1 d . . . . .
H10F H 0.458108 0.473014 0.316020 0.052 Uiso 1 1 calc R U . . .
H10G H 0.560438 0.452332 0.316069 0.052 Uiso 1 1 calc R U . . .
C104 C 0.5131(6) 0.5338(5) 0.2554(3) 0.065(2) Uani 1 1 d . . . . .
H10H H 0.529023 0.582301 0.278141 0.097 Uiso 1 1 calc R U . . .
H10I H 0.559400 0.522939 0.232105 0.097 Uiso 1 1 calc R U . . .
H10J H 0.456970 0.543641 0.232056 0.097 Uiso 1 1 calc R U . . .
C105 C 0.3939(4) 0.3912(4) 0.2213(3) 0.0467(15) Uani 1 1 d . . . . .
H10K H 0.402676 0.434180 0.193984 0.056 Uiso 1 1 calc R U . . .
H10L H 0.382465 0.339043 0.201006 0.056 Uiso 1 1 calc R U . . .
C106 C 0.3128(5) 0.4129(5) 0.2479(3) 0.065(2) Uani 1 1 d . . . . .
H10M H 0.261562 0.417270 0.219459 0.097 Uiso 1 1 calc R U . . .
H10N H 0.301984 0.370002 0.274227 0.097 Uiso 1 1 calc R U . . .
H10O H 0.322246 0.465381 0.267187 0.097 Uiso 1 1 calc R U . . .
C107 C 0.4685(6) 0.3193(4) 0.3050(3) 0.060(2) Uani 1 1 d . . . . .
H10P H 0.525076 0.314493 0.329594 0.072 Uiso 1 1 calc R U . . .
H10Q H 0.423493 0.339395 0.327494 0.072 Uiso 1 1 calc R U . . .
C108 C 0.4413(9) 0.2348(5) 0.2830(4) 0.097(4) Uani 1 1 d . . . . .
H10R H 0.435695 0.197754 0.313811 0.146 Uiso 1 1 calc R U . . .
H10S H 0.384499 0.238587 0.259407 0.146 Uiso 1 1 calc R U . . .
H10T H 0.486219 0.213651 0.261510 0.146 Uiso 1 1 calc R U . . .
N201 N 0.8402(4) 0.6004(5) 0.4061(4) 0.085(2) Uani 1 1 d . U . . .
C201 C 0.8202(9) 0.6056(11) 0.4636(7) 0.145(5) Uani 1 1 d . U . . .
H20A H 0.787337 0.555847 0.471928 0.173 Uiso 1 1 calc R U . . .
H20B H 0.781235 0.653379 0.466826 0.173 Uiso 1 1 calc R U . . .
C202 C 0.9066(12) 0.6144(15) 0.5092(7) 0.190(9) Uani 1 1 d . U . . .
H20C H 0.888227 0.617483 0.546020 0.286 Uiso 1 1 calc R U . . .
H20D H 0.945022 0.566666 0.507150 0.286 Uiso 1 1 calc R U . . .
H20E H 0.938911 0.664342 0.502041 0.286 Uiso 1 1 calc R U . . .
C203 C 0.8845(6) 0.6749(7) 0.3844(7) 0.117(5) Uani 1 1 d . U . . .
C204 C 0.8339(9) 0.7486(9) 0.3899(13) 0.248(13) Uani 1 1 d . U . . .
H20F H 0.864030 0.795393 0.375549 0.372 Uiso 1 1 calc R U . . .
H20G H 0.775036 0.742509 0.368912 0.372 Uiso 1 1 calc R U . . .
H20H H 0.828143 0.757811 0.428758 0.372 Uiso 1 1 calc R U . . .
C205 C 0.7514(5) 0.5823(7) 0.3726(6) 0.113(4) Uani 1 1 d . U . . .
H20I H 0.728443 0.530227 0.385825 0.136 Uiso 1 1 calc R U . . .
H20J H 0.709477 0.626271 0.379512 0.136 Uiso 1 1 calc R U . . .
C206 C 0.7536(11) 0.5758(15) 0.3114(8) 0.196(9) Uani 1 1 d . U . . .
H20K H 0.694086 0.564184 0.292986 0.294 Uiso 1 1 calc R U . . .
H20L H 0.774588 0.627663 0.297622 0.294 Uiso 1 1 calc R U . . .
H20M H 0.793588 0.531444 0.303946 0.294 Uiso 1 1 calc R U . . .
C207 C 0.9021(5) 0.5292(6) 0.4005(5) 0.087(3) Uani 1 1 d . U . . .
H20N H 0.958936 0.540954 0.423549 0.105 Uiso 1 1 calc R U . . .
H20O H 0.914016 0.526840 0.361791 0.105 Uiso 1 1 calc R U . . .
C208 C 0.8709(8) 0.4449(8) 0.4163(8) 0.138(6) Uani 1 1 d . U . . .
H20P H 0.915955 0.403971 0.411063 0.207 Uiso 1 1 calc R U . . .
H20Q H 0.860775 0.445339 0.455021 0.207 Uiso 1 1 calc R U . . .
H20R H 0.815699 0.431176 0.393048 0.207 Uiso 1 1 calc R U . . .
N301 N 0.8958(7) 0.1357(5) 0.4028(5) 0.113(3) Uani 1 1 d . U . . .
C301 C 0.8315(10) 0.0828(10) 0.3593(8) 0.145(5) Uani 1 1 d . U . . .
H30A H 0.848352 0.092569 0.322154 0.174 Uiso 1 1 calc R U . . .
H30B H 0.841827 0.023996 0.367890 0.174 Uiso 1 1 calc R U . . .
C302 C 0.7287(11) 0.1007(10) 0.3572(9) 0.164(7) Uani 1 1 d . U . . .
H30C H 0.695498 0.065365 0.329513 0.245 Uiso 1 1 calc R U . . .
H30D H 0.710331 0.089497 0.393362 0.245 Uiso 1 1 calc R U . . .
H30E H 0.716874 0.158272 0.347492 0.245 Uiso 1 1 calc R U . . .
C303 C 0.9870(9) 0.1037(10) 0.3998(9) 0.153(6) Uani 1 1 d . U . . .
H30F H 1.002447 0.113725 0.362359 0.184 Uiso 1 1 calc R U . . .
H30G H 1.029277 0.134878 0.426034 0.184 Uiso 1 1 calc R U . . .
C304 C 0.9971(16) 0.0197(13) 0.4118(9) 0.220(11) Uani 1 1 d . U . . .
H30H H 1.058074 0.003122 0.409061 0.329 Uiso 1 1 calc R U . . .
H30I H 0.983553 0.009224 0.449169 0.329 Uiso 1 1 calc R U . . .
H30J H 0.956689 -0.011955 0.385412 0.329 Uiso 1 1 calc R U . . .
C305 C 0.8706(9) 0.1266(10) 0.4582(7) 0.131(4) Uani 1 1 d . U . . .
H30K H 0.867053 0.067276 0.466088 0.157 Uiso 1 1 calc R U . . .
H30L H 0.810383 0.149382 0.457732 0.157 Uiso 1 1 calc R U . . .
C306 C 0.9296(12) 0.1661(10) 0.5056(9) 0.163(6) Uani 1 1 d . U . . .
H30M H 0.905546 0.155607 0.540137 0.245 Uiso 1 1 calc R U . . .
H30N H 0.989167 0.142946 0.507863 0.245 Uiso 1 1 calc R U . . .
H30O H 0.932259 0.225398 0.499472 0.245 Uiso 1 1 calc R U . . .
C307 C 0.8818(13) 0.2231(9) 0.3868(9) 0.169(6) Uani 1 1 d . U . . .
H30P H 0.930717 0.255678 0.406530 0.202 Uiso 1 1 calc R U . . .
H30Q H 0.826463 0.241922 0.399738 0.202 Uiso 1 1 calc R U . . .
C308 C 0.8761(11) 0.2432(9) 0.3227(9) 0.167(7) Uani 1 1 d . U . . .
H30R H 0.866893 0.302204 0.316913 0.251 Uiso 1 1 calc R U . . .
H30S H 0.931293 0.226843 0.309340 0.251 Uiso 1 1 calc R U . . .
H30T H 0.826704 0.213043 0.302526 0.251 Uiso 1 1 calc R U . . .
O401 O 0.8129(8) 0.9040(9) 0.4924(7) 0.205(8) Uani 1 1 d . . . . .
O402 O 0.7546(16) 0.9327(13) 0.4100(7) 0.305(14) Uani 1 1 d . . . . .
N401 N 0.7552(13) 0.8970(11) 0.4579(9) 0.192(9) Uani 1 1 d . . . . .
C401 C 0.6697(7) 0.8595(6) 0.4625(5) 0.086(3) Uani 1 1 d . . . . .
H40A H 0.632707 0.861671 0.426757 0.128 Uiso 1 1 calc R U . . .
H40B H 0.678314 0.802311 0.474145 0.128 Uiso 1 1 calc R U . . .
H40C H 0.640637 0.889521 0.489842 0.128 Uiso 1 1 calc R U . . .
O501 O 0.6881(8) 0.0673(7) 0.5084(7) 0.173(5) Uani 1 1 d . . . . .
O502 O 0.7525(13) 0.0888(8) 0.5878(8) 0.281(12) Uani 1 1 d . . . . .
N501 N 0.6884(10) 0.0994(7) 0.5569(8) 0.169(7) Uani 1 1 d . . . . .
C501 C 0.6302(6) 0.1620(4) 0.5618(4) 0.069(2) Uani 1 1 d . . . . .
H50A H 0.581550 0.158935 0.531553 0.103 Uiso 1 1 calc R U . . .
H50B H 0.606720 0.157213 0.597023 0.103 Uiso 1 1 calc R U . . .
H50C H 0.660722 0.214605 0.560260 0.103 Uiso 1 1 calc R U . . .
O601 O 0.0071(4) 0.0885(4) 0.8148(3) 0.089(2) Uani 1 1 d . . . . .
O602 O 0.0792(4) 0.0846(4) 0.7464(3) 0.089(2) Uani 1 1 d . . . . .
N601 N 0.0651(4) 0.0605(4) 0.7919(3) 0.0652(19) Uani 1 1 d . . . . .
C601 C 0.1230(5) -0.0018(4) 0.8195(3) 0.0581(19) Uani 1 1 d . . . . .
H60A H 0.166672 -0.018289 0.795664 0.087 Uiso 1 1 calc R U . . .
H60B H 0.153468 0.020551 0.854023 0.087 Uiso 1 1 calc R U . . .
H60C H 0.087932 -0.049535 0.827569 0.087 Uiso 1 1 calc R U . . .
O701 O 0.0340(6) 0.8064(6) 0.3622(4) 0.116(3) Uani 1 1 d . . . . .
O702 O 0.0370(5) 0.7088(5) 0.3021(4) 0.101(2) Uani 1 1 d . . . . .
N701 N 0.0670(6) 0.7738(6) 0.3246(4) 0.087(2) Uani 1 1 d . . . . .
C701 C 0.1406(6) 0.8140(6) 0.3042(5) 0.090(3) Uani 1 1 d . . . . .
H70A H 0.159951 0.781330 0.274447 0.136 Uiso 1 1 calc R U . . .
H70B H 0.122352 0.868507 0.290278 0.136 Uiso 1 1 calc R U . . .
H70C H 0.189402 0.819452 0.334199 0.136 Uiso 1 1 calc R U . . .
O801 O 0.4159(11) 0.0179(9) 0.3860(9) 0.116(8) Uani 0.48(2) 1 d . . P A -1
O803 O 0.477(2) 0.0162(16) 0.4720(10) 0.200(16) Uani 0.52(2) 1 d . . P A -2
O802 O 0.5417(9) -0.0111(6) 0.3938(5) 0.147(4) Uani 1 1 d . . . . .
N801 N 0.4932(9) 0.0379(7) 0.4128(9) 0.159(7) Uani 1 1 d . . . . .
C801 C 0.5192(8) 0.1171(6) 0.4159(5) 0.097(4) Uani 1 1 d . . . . .
H80A H 0.475044 0.149938 0.431749 0.146 Uiso 1 1 calc R U . . .
H80B H 0.576129 0.121357 0.439354 0.146 Uiso 1 1 calc R U . . .
H80C H 0.525315 0.137381 0.378969 0.146 Uiso 1 1 calc R U . . .

loop_
_atom_site_aniso_label
_atom_site_aniso_U_11
_atom_site_aniso_U_22
_atom_site_aniso_U_33
_atom_site_aniso_U_23
_atom_site_aniso_U_13
_atom_site_aniso_U_12
MN1 0.0269(4) 0.0219(4) 0.0292(4) 0.0014(3) -0.0065(3) 0.0002(3)
MN2 0.0218(4) 0.0207(4) 0.0267(4) 0.0017(3) -0.0039(3) -0.0013(3)
MN3 0.0255(4) 0.0208(4) 0.0256(4) 0.0027(3) -0.0048(3) -0.0048(3)
V1 0.0289(4) 0.0267(4) 0.0339(5) 0.0097(4) -0.0042(3) -0.0059(3)
V2 0.0280(4) 0.0250(4) 0.0318(5) 0.0054(3) -0.0058(3) 0.0002(3)
V3 0.0241(4) 0.0337(5) 0.0398(5) 0.0008(4) -0.0028(3) 0.0069(3)
V4 0.0350(5) 0.0403(5) 0.0368(5) -0.0023(4) -0.0033(4) 0.0093(4)
O1 0.042(2) 0.033(2) 0.053(3) 0.0092(18) -0.0106(19) 0.0055(17)
O2 0.0336(19) 0.0235(18) 0.043(2) -0.0005(15) -0.0089(16) -0.0024(14)
O3 0.0264(16) 0.0215(16) 0.0241(16) -0.0022(13) -0.0046(13) 0.0007(13)
O4 0.0246(16) 0.0236(16) 0.0323(18) 0.0023(14) -0.0007(13) -0.0054(13)
O5 0.0237(16) 0.0262(17) 0.0368(19) 0.0073(15) -0.0043(14) -0.0036(13)
O6 0.0355(19) 0.0230(17) 0.039(2) 0.0059(15) -0.0042(15) -0.0053(14)
O7 0.0316(18) 0.0323(19) 0.0308(18) 0.0023(15) -0.0006(14) -0.0049(15)
O8 0.040(2) 0.047(2) 0.047(2) 0.023(2) 0.0009(18) -0.0080(18)
O9 0.036(2) 0.0260(18) 0.045(2) 0.0108(16) -0.0077(16) -0.0050(15)
O10 0.0276(17) 0.0251(17) 0.0297(18) 0.0000(14) -0.0045(14) -0.0002(13)
O11 0.048(2) 0.037(2) 0.038(2) 0.0103(17) -0.0121(18) -0.0024(18)
O12 0.039(2) 0.032(2) 0.046(2) 0.0078(17) 0.0015(17) 0.0100(16)
O13 0.0252(17) 0.0321(19) 0.039(2) 0.0025(16) -0.0017(15) -0.0001(14)
O14 0.028(2) 0.059(3) 0.059(3) 0.000(2) -0.0014(18) 0.0114(19)
O15 0.038(2) 0.035(2) 0.049(2) -0.0030(18) -0.0077(18) 0.0107(17)
O16 0.033(2) 0.060(3) 0.056(3) 0.022(2) -0.0057(19) -0.0039(19)
O17 0.064(3) 0.109(5) 0.044(3) -0.015(3) 0.004(2) 0.026(3)
O18 0.040(2) 0.0207(17) 0.042(2) -0.0019(15) -0.0084(16) 0.0028(15)
C1 0.036(3) 0.027(3) 0.041(3) 0.003(2) -0.002(2) -0.002(2)
C2 0.041(3) 0.029(3) 0.055(4) -0.002(3) 0.000(3) -0.002(2)
C3 0.038(3) 0.038(3) 0.084(5) -0.014(3) -0.003(3) -0.002(3)
C4 0.046(4) 0.059(5) 0.112(7) -0.031(5) -0.015(4) -0.006(3)
C5 0.062(5) 0.041(4) 0.132(9) -0.030(5) -0.007(5) -0.010(4)
C6 0.114(8) 0.028(4) 0.118(8) -0.006(4) -0.020(7) -0.004(4)
C7 0.088(6) 0.031(3) 0.089(6) -0.001(4) -0.020(5) -0.003(4)
CL1 0.119(2) 0.0597(14) 0.222(4) -0.059(2) -0.045(2) -0.0204(14)
N101 0.058(3) 0.040(3) 0.032(2) -0.013(2) -0.001(2) 0.013(2)
C101 0.060(4) 0.069(5) 0.047(4) -0.024(3) 0.002(3) 0.019(4)
C102 0.073(6) 0.125(9) 0.076(6) -0.038(6) -0.005(5) 0.048(6)
C103 0.056(4) 0.036(3) 0.036(3) -0.011(2) 0.003(3) 0.003(3)
C104 0.093(6) 0.049(4) 0.051(4) -0.007(3) 0.006(4) -0.008(4)
C105 0.057(4) 0.044(3) 0.037(3) -0.014(3) 0.000(3) 0.006(3)
C106 0.055(4) 0.074(5) 0.064(5) -0.028(4) 0.003(3) 0.002(4)
C107 0.107(6) 0.035(3) 0.035(3) -0.003(3) -0.001(4) 0.007(4)
C108 0.193(12) 0.040(4) 0.055(5) -0.011(4) 0.000(6) -0.008(6)
N201 0.032(3) 0.091(5) 0.134(6) 0.048(5) 0.020(3) 0.001(3)
C201 0.096(7) 0.180(13) 0.175(8) -0.003(10) 0.083(6) 0.002(9)
C202 0.147(12) 0.31(3) 0.126(10) -0.044(16) 0.063(8) -0.039(17)
C203 0.039(4) 0.088(6) 0.226(13) 0.073(8) 0.023(6) -0.007(4)
C204 0.077(8) 0.100(8) 0.58(4) 0.114(17) 0.109(15) 0.016(7)
C205 0.029(3) 0.105(8) 0.205(9) 0.081(8) 0.012(5) -0.004(4)
C206 0.108(11) 0.28(3) 0.177(9) 0.086(16) -0.048(10) -0.072(14)
C207 0.046(4) 0.092(6) 0.129(8) 0.055(6) 0.030(5) 0.020(4)
C208 0.080(7) 0.093(7) 0.247(18) 0.064(10) 0.041(9) 0.019(6)
N301 0.113(6) 0.049(4) 0.198(8) -0.003(5) 0.098(6) 0.005(4)
C301 0.115(8) 0.129(10) 0.190(11) 0.051(9) 0.016(9) -0.019(8)
C302 0.136(8) 0.120(11) 0.25(2) -0.035(13) 0.082(11) -0.040(9)
C303 0.088(7) 0.139(10) 0.235(16) -0.080(11) 0.028(8) 0.029(7)
C304 0.30(3) 0.195(15) 0.163(17) 0.023(15) 0.023(18) 0.158(18)
C305 0.078(7) 0.146(12) 0.173(9) 0.040(8) 0.035(7) 0.002(7)
C306 0.156(14) 0.108(11) 0.231(13) -0.060(11) 0.044(11) 0.022(10)
C307 0.170(14) 0.089(7) 0.256(16) 0.049(9) 0.064(14) 0.024(8)
C308 0.139(13) 0.096(10) 0.263(17) 0.058(12) 0.005(14) -0.008(9)
O401 0.116(9) 0.209(14) 0.290(19) -0.131(14) 0.032(10) -0.060(9)
O402 0.44(3) 0.32(2) 0.163(13) 0.043(14) 0.068(16) -0.25(2)
N401 0.208(17) 0.190(15) 0.196(17) -0.095(14) 0.091(14) -0.146(14)
C401 0.092(7) 0.059(5) 0.105(8) 0.010(5) 0.006(6) -0.024(5)
O501 0.145(9) 0.112(8) 0.276(17) -0.057(10) 0.071(10) 0.004(7)
O502 0.298(19) 0.125(10) 0.35(2) 0.043(12) -0.204(19) 0.027(11)
N501 0.168(12) 0.068(6) 0.235(17) -0.026(8) -0.105(12) 0.042(7)
C501 0.098(6) 0.035(4) 0.071(5) 0.000(3) 0.003(5) -0.002(4)
O601 0.060(4) 0.071(4) 0.135(6) -0.015(4) 0.002(4) 0.016(3)
O602 0.068(4) 0.090(5) 0.099(5) 0.030(4) -0.026(3) -0.025(3)
N601 0.039(3) 0.057(4) 0.092(5) 0.003(4) -0.023(3) -0.010(3)
C601 0.041(4) 0.053(4) 0.073(5) 0.000(4) -0.018(3) 0.008(3)
O701 0.114(6) 0.117(7) 0.125(7) 0.018(6) 0.042(6) 0.003(5)
O702 0.083(5) 0.079(5) 0.129(6) 0.010(4) -0.029(4) -0.023(4)
N701 0.074(5) 0.082(6) 0.099(7) 0.027(5) -0.009(5) 0.003(4)
C701 0.058(5) 0.071(6) 0.139(10) 0.044(6) 0.000(5) 0.005(4)
O801 0.075(11) 0.067(9) 0.20(2) -0.032(10) -0.003(11) -0.028(8)
O803 0.31(4) 0.17(2) 0.15(2) -0.045(18) 0.13(3) -0.11(2)
O802 0.220(12) 0.084(6) 0.140(8) -0.016(6) 0.038(8) 0.016(7)
N801 0.116(10) 0.067(6) 0.31(2) -0.023(10) 0.079(12) 0.003(6)
C801 0.124(9) 0.060(6) 0.095(7) 0.001(5) -0.035(7) -0.016(6)

loop_
_atom_type_symbol
_atom_type_description
_atom_type_scat_dispersion_real
_atom_type_scat_dispersion_imag
_atom_type_scat_source
C C 0.0181 0.0091 'International Tables Vol C Tables 4.2.6.8 and 6.1.1.4'
H H 0.0000 0.0000 'International Tables Vol C Tables 4.2.6.8 and 6.1.1.4'
Cl Cl 0.3639 0.7018 'International Tables Vol C Tables 4.2.6.8 and 6.1.1.4'
Mn Mn -0.5299 2.8052 'International Tables Vol C Tables 4.2.6.8 and 6.1.1.4'
N N 0.0311 0.0180 'International Tables Vol C Tables 4.2.6.8 and 6.1.1.4'
O O 0.0492 0.0322 'International Tables Vol C Tables 4.2.6.8 and 6.1.1.4'
V V 0.0687 2.1097 'International Tables Vol C Tables 4.2.6.8 and 6.1.1.4'

loop_
_geom_angle_atom_site_label_1
_geom_angle_atom_site_label_2
_geom_angle_atom_site_label_3
_geom_angle
_geom_angle_site_symmetry_1
_geom_angle_site_symmetry_3
O18 MN1 O6 93.06(17) . .
O18 MN1 O3 92.62(16) . .
O6 MN1 O3 172.43(15) . .
O18 MN1 O4 173.24(16) . .
O6 MN1 O4 92.49(16) . .
O3 MN1 O4 81.52(14) . .
O18 MN1 O5 93.15(15) . 3_666
O6 MN1 O5 93.70(14) . 3_666
O3 MN1 O5 80.99(14) . 3_666
O4 MN1 O5 82.63(14) . 3_666
O18 MN1 O1 91.56(17) . .
O6 MN1 O1 91.37(16) . .
O3 MN1 O1 93.48(15) . .
O4 MN1 O1 92.17(15) . .
O5 MN1 O1 172.89(14) 3_666 .
O18 MN1 MN2 133.29(12) . .
O6 MN1 MN2 133.29(12) . .
O3 MN1 MN2 41.93(10) . .
O4 MN1 MN2 41.81(10) . .
O5 MN1 MN2 89.70(10) 3_666 .
O1 MN1 MN2 83.19(11) . .
O18 MN1 MN3 88.91(12) . 3_666
O6 MN1 MN3 134.49(11) . 3_666
O3 MN1 MN3 40.66(10) . 3_666
O4 MN1 MN3 84.45(10) . 3_666
O5 MN1 MN3 40.82(10) 3_666 3_666
O1 MN1 MN3 134.06(12) . 3_666
MN2 MN1 MN3 64.18(3) . 3_666
O18 MN1 MN3 136.71(11) . .
O6 MN1 MN3 88.75(12) . .
O3 MN1 MN3 83.68(10) . .
O4 MN1 MN3 39.58(10) . .
O5 MN1 MN3 43.61(10) 3_666 .
O1 MN1 MN3 131.67(12) . .
MN2 MN1 MN3 62.90(3) . .
MN3 MN1 MN3 60.86(3) 3_666 .
O4 MN2 O3 82.49(15) . .
O4 MN2 O13 94.40(16) . .
O3 MN2 O13 175.59(15) . .
O4 MN2 O10 174.60(15) . .
O3 MN2 O10 92.96(15) . .
O13 MN2 O10 89.98(15) . .
O4 MN2 O2 91.47(14) . .
O3 MN2 O2 90.52(14) . .
O13 MN2 O2 92.68(15) . .
O10 MN2 O2 91.49(14) . .
O4 MN2 O5 76.67(13) . .
O3 MN2 O5 78.88(13) . .
O13 MN2 O5 97.40(14) . .
O10 MN2 O5 99.65(13) . .
O2 MN2 O5 164.93(13) . .
O4 MN2 MN1 42.60(11) . .
O3 MN2 MN1 42.15(10) . .
O13 MN2 MN1 135.60(12) . .
O10 MN2 MN1 133.70(11) . .
O2 MN2 MN1 80.60(10) . .
O5 MN2 MN1 84.37(9) . .
O4 MN2 MN3 37.87(10) . .
O3 MN2 MN3 82.05(10) . .
O13 MN2 MN3 93.58(11) . .
O10 MN2 MN3 138.75(10) . .
O2 MN2 MN3 129.28(10) . .
O5 MN2 MN3 39.13(9) . .
MN1 MN2 MN3 60.65(3) . .
O4 MN2 MN3 81.02(10) . 3_666
O3 MN2 MN3 37.24(10) . 3_666
O13 MN2 MN3 139.29(11) . 3_666
O10 MN2 MN3 93.60(10) . 3_666
O2 MN2 MN3 127.68(10) . 3_666
O5 MN2 MN3 42.04(9) . 3_666
MN1 MN2 MN3 59.21(2) . 3_666
MN3 MN2 MN3 58.63(3) . 3_666
O7 MN3 O5 173.75(16) . .
O7 MN3 O4 90.28(15) . .
O5 MN3 O4 86.01(15) . .
O7 MN3 O3 97.90(15) . 3_666
O5 MN3 O3 84.77(14) . 3_666
O4 MN3 O3 165.80(15) . 3_666
O7 MN3 O16 92.52(17) . .
O5 MN3 O16 93.07(17) . .
O4 MN3 O16 100.02(17) . .
O3 MN3 O16 91.24(17) 3_666 .
O7 MN3 O5 92.16(15) . 3_666
O5 MN3 O5 82.43(15) . 3_666
O4 MN3 O5 83.25(14) . 3_666
O3 MN3 O5 84.86(14) 3_666 3_666
O16 MN3 O5 174.28(16) . 3_666
O7 MN3 MN1 138.22(11) . 3_666
O5 MN3 MN1 44.92(10) . 3_666
O4 MN3 MN1 130.83(11) . 3_666
O3 MN3 MN1 40.37(10) 3_666 3_666
O16 MN3 MN1 87.66(13) . 3_666
O5 MN3 MN1 86.66(10) 3_666 3_666
O7 MN3 MN1 86.18(12) . .
O5 MN3 MN1 87.75(11) . .
O4 MN3 MN1 39.71(10) . .
O3 MN3 MN1 128.96(10) 3_666 .
O16 MN3 MN1 139.62(14) . .
O5 MN3 MN1 44.10(10) 3_666 .
MN1 MN3 MN1 119.14(3) 3_666 .
O7 MN3 MN3 131.59(12) . 3_666
O5 MN3 MN3 42.92(11) . 3_666
O4 MN3 MN3 82.79(11) . 3_666
O3 MN3 MN3 83.10(10) 3_666 3_666
O16 MN3 MN3 135.89(13) . 3_666
O5 MN3 MN3 39.50(10) 3_666 3_666
MN1 MN3 MN3 60.37(3) 3_666 3_666
MN1 MN3 MN3 58.77(3) . 3_666
O7 MN3 MN2 127.56(11) . .
O5 MN3 MN2 49.07(10) . .
O4 MN3 MN2 37.33(10) . .
O3 MN3 MN2 133.63(10) 3_666 .
O16 MN3 MN2 94.92(13) . .
O5 MN3 MN2 84.82(10) 3_666 .
MN1 MN3 MN2 93.96(3) 3_666 .
MN1 MN3 MN2 56.45(2) . .
MN3 MN3 MN2 61.16(3) 3_666 .
O7 MN3 MN2 92.47(11) . 3_666
O5 MN3 MN2 86.28(10) . 3_666
O4 MN3 MN2 131.72(11) . 3_666
O3 MN3 MN2 36.81(10) 3_666 3_666
O16 MN3 MN2 127.95(14) . 3_666
O5 MN3 MN2 48.49(10) 3_666 3_666
MN1 MN3 MN2 56.61(2) 3_666 3_666
MN1 MN3 MN2 92.41(3) . 3_666
MN3 MN3 MN2 60.20(3) 3_666 3_666
MN2 MN3 MN2 121.36(3) . 3_666
O8 V1 O6 108.7(2) . .
O8 V1 O7 109.3(2) . .
O6 V1 O7 110.27(17) . .
O8 V1 O9 107.46(19) . 3_666
O6 V1 O9 110.76(19) . 3_666
O7 V1 O9 110.26(17) . 3_666
O11 V2 O10 109.49(19) . .
O11 V2 O9 109.5(2) . .
O10 V2 O9 111.34(17) . .
O11 V2 O12 108.7(2) . .
O10 V2 O12 107.77(18) . .
O9 V2 O12 110.0(2) . .
O14 V3 O13 109.1(2) . .
O14 V3 O15 109.5(2) . .
O13 V3 O15 111.05(18) . .
O14 V3 O12 109.8(2) . .
O13 V3 O12 107.54(19) . .
O15 V3 O12 109.8(2) . .
O17 V4 O16 108.6(3) . 3_666
O17 V4 O18 109.0(3) . .
O16 V4 O18 110.04(19) 3_666 .
O17 V4 O15 107.5(2) . 3_666
O16 V4 O15 110.5(2) 3_666 3_666
O18 V4 O15 111.0(2) . 3_666
C1 O1 MN1 126.0(4) . .
C1 O2 MN2 124.3(3) . .
MN2 O3 MN1 95.92(15) . .
MN2 O3 MN3 105.96(15) . 3_666
MN1 O3 MN3 98.97(14) . 3_666
MN2 O4 MN3 104.80(16) . .
MN2 O4 MN1 95.59(16) . .
MN3 O4 MN1 100.71(15) . .
MN3 O5 MN3 97.57(15) . 3_666
MN3 O5 MN1 94.26(15) . 3_666
MN3 O5 MN1 92.28(13) 3_666 3_666
MN3 O5 MN2 91.79(13) . .
MN3 O5 MN2 89.47(14) 3_666 .
MN1 O5 MN2 173.42(18) 3_666 .
V1 O6 MN1 124.5(2) . .
V1 O7 MN3 127.5(2) . .
V2 O9 V1 134.2(2) . 3_666
V2 O10 MN2 133.5(2) . .
V2 O12 V3 125.8(2) . .
V3 O13 MN2 133.7(2) . .
V3 O15 V4 135.7(2) . 3_666
V4 O16 MN3 124.1(2) 3_666 .
V4 O18 MN1 124.5(2) . .
O2 C1 O1 125.8(5) . .
O2 C1 C2 118.7(5) . .
O1 C1 C2 115.5(5) . .
C7 C2 C3 117.4(6) . .
C7 C2 C1 122.4(6) . .
C3 C2 C1 120.2(5) . .
C4 C3 C2 121.1(7) . .
C4 C3 H3 119.4 . .
C2 C3 H3 119.4 . .
C5 C4 C3 118.0(8) . .
C5 C4 H4 121.0 . .
C3 C4 H4 121.0 . .
C6 C5 C4 122.5(7) . .
C6 C5 CL1 118.9(7) . .
C4 C5 CL1 118.6(7) . .
C5 C6 C7 118.5(8) . .
C5 C6 H6 120.8 . .
C7 C6 H6 120.8 . .
C6 C7 C2 122.5(8) . .
C6 C7 H7 118.8 . .
C2 C7 H7 118.8 . .
C103 N101 C107 104.5(4) . .
C103 N101 C105 112.0(5) . .
C107 N101 C105 110.7(6) . .
C103 N101 C101 111.8(5) . .
C107 N101 C101 112.5(6) . .
C105 N101 C101 105.6(5) . .
C102 C101 N101 115.6(6) . .
C102 C101 H10A 108.4 . .
N101 C101 H10A 108.4 . .
C102 C101 H10B 108.4 . .
N101 C101 H10B 108.4 . .
H10A C101 H10B 107.4 . .
C101 C102 H10C 109.5 . .
C101 C102 H10D 109.5 . .
H10C C102 H10D 109.5 . .
C101 C102 H10E 109.5 . .
H10C C102 H10E 109.5 . .
H10D C102 H10E 109.5 . .
C104 C103 N101 113.6(5) . .
C104 C103 H10F 108.8 . .
N101 C103 H10F 108.8 . .
C104 C103 H10G 108.8 . .
N101 C103 H10G 108.8 . .
H10F C103 H10G 107.7 . .
C103 C104 H10H 109.5 . .
C103 C104 H10I 109.5 . .
H10H C104 H10I 109.5 . .
C103 C104 H10J 109.5 . .
H10H C104 H10J 109.5 . .
H10I C104 H10J 109.5 . .
C106 C105 N101 115.5(5) . .
C106 C105 H10K 108.4 . .
N101 C105 H10K 108.4 . .
C106 C105 H10L 108.4 . .
N101 C105 H10L 108.4 . .
H10K C105 H10L 107.5 . .
C105 C106 H10M 109.5 . .
C105 C106 H10N 109.5 . .
H10M C106 H10N 109.5 . .
C105 C106 H10O 109.5 . .
H10M C106 H10O 109.5 . .
H10N C106 H10O 109.5 . .
C108 C107 N101 114.1(6) . .
C108 C107 H10P 108.7 . .
N101 C107 H10P 108.7 . .
C108 C107 H10Q 108.7 . .
N101 C107 H10Q 108.7 . .
H10P C107 H10Q 107.6 . .
C107 C108 H10R 109.5 . .
C107 C108 H10S 109.5 . .
H10R C108 H10S 109.5 . .
C107 C108 H10T 109.5 . .
H10R C108 H10T 109.5 . .
H10S C108 H10T 109.5 . .
C201 N201 C207 109.8(9) . .
C201 N201 C203 116.2(12) . .
C207 N201 C203 105.7(7) . .
C201 N201 C205 104.2(9) . .
C207 N201 C205 109.0(9) . .
C203 N201 C205 111.9(8) . .
N201 C201 C202 114.2(10) . .
N201 C201 H20A 108.7 . .
C202 C201 H20A 108.7 . .
N201 C201 H20B 108.7 . .
C202 C201 H20B 108.7 . .
H20A C201 H20B 107.6 . .
C201 C202 H20C 109.5 . .
C201 C202 H20D 109.5 . .
H20C C202 H20D 109.5 . .
C201 C202 H20E 109.5 . .
H20C C202 H20E 109.5 . .
H20D C202 H20E 109.5 . .
C204 C203 N201 111.4(9) . .
C203 C204 H20F 109.5 . .
C203 C204 H20G 109.5 . .
H20F C204 H20G 109.5 . .
C203 C204 H20H 109.5 . .
H20F C204 H20H 109.5 . .
H20G C204 H20H 109.5 . .
C206 C205 N201 114.7(9) . .
C206 C205 H20I 108.6 . .
N201 C205 H20I 108.6 . .
C206 C205 H20J 108.6 . .
N201 C205 H20J 108.6 . .
H20I C205 H20J 107.6 . .
C205 C206 H20K 109.5 . .
C205 C206 H20L 109.5 . .
H20K C206 H20L 109.5 . .
C205 C206 H20M 109.5 . .
H20K C206 H20M 109.5 . .
H20L C206 H20M 109.5 . .
N201 C207 C208 116.7(7) . .
N201 C207 H20N 108.1 . .
C208 C207 H20N 108.1 . .
N201 C207 H20O 108.1 . .
C208 C207 H20O 108.1 . .
H20N C207 H20O 107.3 . .
C207 C208 H20P 109.5 . .
C207 C208 H20Q 109.5 . .
H20P C208 H20Q 109.5 . .
C207 C208 H20R 109.5 . .
H20P C208 H20R 109.5 . .
H20Q C208 H20R 109.5 . .
C305 N301 C307 107.1(12) . .
C305 N301 C303 111.6(13) . .
C307 N301 C303 115.1(12) . .
C305 N301 C301 110.4(10) . .
C307 N301 C301 106.7(13) . .
C303 N301 C301 105.9(10) . .
C302 C301 N301 116.0(14) . .
C302 C301 H30A 108.3 . .
N301 C301 H30A 108.3 . .
C302 C301 H30B 108.3 . .
N301 C301 H30B 108.3 . .
H30A C301 H30B 107.4 . .
C301 C302 H30C 109.5 . .
C301 C302 H30D 109.5 . .
H30C C302 H30D 109.5 . .
C301 C302 H30E 109.5 . .
H30C C302 H30E 109.5 . .
H30D C302 H30E 109.5 . .
C304 C303 N301 114.0(16) . .
C304 C303 H30F 108.8 . .
N301 C303 H30F 108.7 . .
C304 C303 H30G 108.8 . .
N301 C303 H30G 108.7 . .
H30F C303 H30G 107.6 . .
C303 C304 H30H 109.5 . .
C303 C304 H30I 109.5 . .
H30H C304 H30I 109.5 . .
C303 C304 H30J 109.5 . .
H30H C304 H30J 109.5 . .
H30I C304 H30J 109.5 . .
N301 C305 C306 117.6(13) . .
N301 C305 H30K 107.9 . .
C306 C305 H30K 107.9 . .
N301 C305 H30L 107.9 . .
C306 C305 H30L 107.9 . .
H30K C305 H30L 107.2 . .
C305 C306 H30M 109.5 . .
C305 C306 H30N 109.5 . .
H30M C306 H30N 109.5 . .
C305 C306 H30O 109.5 . .
H30M C306 H30O 109.5 . .
H30N C306 H30O 109.5 . .
N301 C307 C308 116.4(16) . .
N301 C307 H30P 108.2 . .
C308 C307 H30P 108.2 . .
N301 C307 H30Q 108.2 . .
C308 C307 H30Q 108.2 . .
H30P C307 H30Q 107.3 . .
C307 C308 H30R 109.5 . .
C307 C308 H30S 109.5 . .
H30R C308 H30S 109.5 . .
C307 C308 H30T 109.5 . .
H30R C308 H30T 109.5 . .
H30S C308 H30T 109.5 . .
O401 N401 O402 122.2(16) . .
O401 N401 C401 127(2) . .
O402 N401 C401 111(2) . .
N401 C401 H40A 109.5 . .
N401 C401 H40B 109.5 . .
H40A C401 H40B 109.5 . .
N401 C401 H40C 109.5 . .
H40A C401 H40C 109.5 . .
H40B C401 H40C 109.5 . .
O502 N501 O501 115.8(19) . .
O502 N501 C501 123.5(17) . .
O501 N501 C501 117.1(12) . .
N501 C501 H50A 109.5 . .
N501 C501 H50B 109.5 . .
H50A C501 H50B 109.5 . .
N501 C501 H50C 109.5 . .
H50A C501 H50C 109.5 . .
H50B C501 H50C 109.5 . .
O601 N601 O602 122.0(8) . .
O601 N601 C601 119.3(8) . .
O602 N601 C601 118.6(8) . .
N601 C601 H60A 109.5 . .
N601 C601 H60B 109.5 . .
H60A C601 H60B 109.5 . .
N601 C601 H60C 109.5 . .
H60A C601 H60C 109.5 . .
H60B C601 H60C 109.5 . .
O701 N701 O702 122.3(10) . .
O701 N701 C701 118.4(10) . .
O702 N701 C701 119.2(11) . .
N701 C701 H70A 109.5 . .
N701 C701 H70B 109.5 . .
H70A C701 H70B 109.5 . .
N701 C701 H70C 109.5 . .
H70A C701 H70C 109.5 . .
H70B C701 H70C 109.5 . .
O802 N801 O801 101.3(16) . .
O802 N801 C801 117.3(13) . .
O801 N801 C801 120.3(14) . .
O802 N801 O803 112.7(18) . .
C801 N801 O803 104.4(16) . .
N801 C801 H80A 109.5 . .
N801 C801 H80B 109.5 . .
H80A C801 H80B 109.5 . .
N801 C801 H80C 109.5 . .
H80A C801 H80C 109.5 . .
H80B C801 H80C 109.5 . .

loop_
_geom_bond_atom_site_label_1
_geom_bond_atom_site_label_2
_geom_bond_distance
_geom_bond_site_symmetry_2
MN1 O18 1.910(4) .
MN1 O6 1.914(4) .
MN1 O3 1.920(3) .
MN1 O4 1.935(4) .
MN1 O5 2.073(3) 3_666
MN1 O1 2.080(4) .
MN1 MN2 2.8461(10) .
MN1 MN3 2.9283(11) 3_666
MN1 MN3 2.9766(11) .
MN2 O4 1.907(3) .
MN2 O3 1.912(3) .
MN2 O13 1.931(4) .
MN2 O10 1.936(4) .
MN2 O2 2.191(4) .
MN2 O5 2.298(3) .
MN2 MN3 3.0399(10) .
MN2 MN3 3.0685(10) 3_666
MN3 O7 1.904(4) .
MN3 O5 1.920(4) .
MN3 O4 1.930(3) .
MN3 O3 1.931(3) 3_666
MN3 O16 1.949(5) .
MN3 O5 2.055(4) 3_666
MN3 MN1 2.9283(11) 3_666
MN3 MN3 2.9910(16) 3_666
MN3 MN2 3.0685(10) 3_666
V1 O8 1.627(4) .
V1 O6 1.711(4) .
V1 O7 1.712(4) .
V1 O9 1.831(4) 3_666
V2 O11 1.615(4) .
V2 O10 1.698(3) .
V2 O9 1.765(4) .
V2 O12 1.798(4) .
V3 O14 1.626(4) .
V3 O13 1.699(4) .
V3 O15 1.762(4) .
V3 O12 1.803(4) .
V4 O17 1.610(5) .
V4 O16 1.715(5) 3_666
V4 O18 1.717(4) .
V4 O15 1.835(4) 3_666
O1 C1 1.272(7) .
O2 C1 1.249(6) .
O3 MN3 1.931(3) 3_666
O5 MN3 2.055(4) 3_666
O5 MN1 2.073(3) 3_666
O9 V1 1.831(4) 3_666
O15 V4 1.835(4) 3_666
O16 V4 1.715(5) 3_666
C1 C2 1.498(8) .
C2 C7 1.372(9) .
C2 C3 1.384(9) .
C3 C4 1.381(10) .
C3 H3 0.9500 .
C4 C5 1.378(12) .
C4 H4 0.9500 .
C5 C6 1.335(13) .
C5 CL1 1.756(8) .
C6 C7 1.371(11) .
C6 H6 0.9500 .
C7 H7 0.9500 .
N101 C103 1.518(7) .
N101 C107 1.521(9) .
N101 C105 1.524(8) .
N101 C101 1.524(9) .
C101 C102 1.510(11) .
C101 H10A 0.9900 .
C101 H10B 0.9900 .
C102 H10C 0.9800 .
C102 H10D 0.9800 .
C102 H10E 0.9800 .
C103 C104 1.509(10) .
C103 H10F 0.9900 .
C103 H10G 0.9900 .
C104 H10H 0.9800 .
C104 H10I 0.9800 .
C104 H10J 0.9800 .
C105 C106 1.515(10) .
C105 H10K 0.9900 .
C105 H10L 0.9900 .
C106 H10M 0.9800 .
C106 H10N 0.9800 .
C106 H10O 0.9800 .
C107 C108 1.518(10) .
C107 H10P 0.9900 .
C107 H10Q 0.9900 .
C108 H10R 0.9800 .
C108 H10S 0.9800 .
C108 H10T 0.9800 .
N201 C201 1.482(17) .
N201 C207 1.516(12) .
N201 C203 1.520(11) .
N201 C205 1.521(13) .
C201 C202 1.62(2) .
C201 H20A 0.9900 .
C201 H20B 0.9900 .
C202 H20C 0.9800 .
C202 H20D 0.9800 .
C202 H20E 0.9800 .
C203 C204 1.444(18) .
C204 H20F 0.9800 .
C204 H20G 0.9800 .
C204 H20H 0.9800 .
C205 C206 1.51(2) .
C205 H20I 0.9900 .
C205 H20J 0.9900 .
C206 H20K 0.9800 .
C206 H20L 0.9800 .
C206 H20M 0.9800 .
C207 C208 1.522(14) .
C207 H20N 0.9900 .
C207 H20O 0.9900 .
C208 H20P 0.9800 .
C208 H20Q 0.9800 .
C208 H20R 0.9800 .
N301 C305 1.467(19) .
N301 C307 1.487(16) .
N301 C303 1.498(14) .
N301 C301 1.60(2) .
C301 C302 1.59(2) .
C301 H30A 0.9900 .
C301 H30B 0.9900 .
C302 H30C 0.9800 .
C302 H30D 0.9800 .
C302 H30E 0.9800 .
C303 C304 1.41(2) .
C303 H30F 0.9900 .
C303 H30G 0.9900 .
C304 H30H 0.9800 .
C304 H30I 0.9800 .
C304 H30J 0.9800 .
C305 C306 1.52(2) .
C305 H30K 0.9900 .
C305 H30L 0.9900 .
C306 H30M 0.9800 .
C306 H30N 0.9800 .
C306 H30O 0.9800 .
C307 C308 1.59(3) .
C307 H30P 0.9900 .
C307 H30Q 0.9900 .
C308 H30R 0.9800 .
C308 H30S 0.9800 .
C308 H30T 0.9800 .
O401 N401 1.14(2) .
O402 N401 1.31(2) .
N401 C401 1.460(16) .
C401 H40A 0.9800 .
C401 H40B 0.9800 .
C401 H40C 0.9800 .
O501 N501 1.298(19) .
O502 N501 1.170(15) .
N501 C501 1.369(15) .
C501 H50A 0.9800 .
C501 H50B 0.9800 .
C501 H50C 0.9800 .
O601 N601 1.198(9) .
O602 N601 1.227(10) .
N601 C601 1.456(9) .
C601 H60A 0.9800 .
C601 H60B 0.9800 .
C601 H60C 0.9800 .
O701 N701 1.227(12) .
O702 N701 1.254(11) .
N701 C701 1.445(13) .
C701 H70A 0.9800 .
C701 H70B 0.9800 .
C701 H70C 0.9800 .
O801 N801 1.32(2) .
O803 N801 1.54(2) .
O802 N801 1.223(14) .
N801 C801 1.350(14) .
C801 H80A 0.9800 .
C801 H80B 0.9800 .
C801 H80C 0.9800 .
